data_7025001
loop_
_publ_author_name
'Wang, Jun'
'Xu, Youg-Lu'
'Zhou, Hong-Bo'
'Wang, Hui-Sheng'
'Song, Xiao-Jiao'
'Song, You'
'You, Xiao-Zeng'

_publ_section_title
;
 Octacyanotungstate(v)-based square W(2)M(2) (M = Co, Mn) complexes:
 synthesis, structure and magnetic properties.
;
_journal_issue 14
_journal_name_full 'Dalton transactions (Cambridge, England : 2003)'
_journal_page_first 3489
_journal_page_last 3494
_journal_paper_doi 10.1039/b924203a
_journal_volume 39
_journal_year 2010
_chemical_formula_moiety 'C36 H24 Mn2 N28 O2 W2, C20 H20 Mn N12, 4(H2 O)'
_chemical_formula_sum 'C56 H52 Mn3 N40 O6 W2'
_chemical_formula_weight 1913.88
_chemical_name_systematic
;
?
;
_space_group_IT_number 2
_symmetry_cell_setting triclinic
_symmetry_space_group_name_Hall '-P 1'
_symmetry_space_group_name_H-M 'P -1'
_atom_sites_solution_hydrogens geom
_atom_sites_solution_primary direct
_atom_sites_solution_secondary difmap
_audit_creation_method SHELXL-97
_cell_angle_alpha 94.2230(10)
_cell_angle_beta 95.5230(10)
_cell_angle_gamma 106.7230(10)
_cell_formula_units_Z 1
_cell_length_a 11.6516(13)
_cell_length_b 11.6985(13)
_cell_length_c 14.6004(16)
_cell_measurement_temperature 173(2)
_cell_volume 1886.4(4)
_computing_structure_refinement 'SHELXL-97 (Sheldrick, 1997)'
_computing_structure_solution 'SHELXS-97 (Sheldrick, 1990)'
_diffrn_ambient_temperature 173(2)
_diffrn_measured_fraction_theta_full 0.987
_diffrn_measured_fraction_theta_max 0.987
_diffrn_radiation_monochromator graphite
_diffrn_radiation_source 'fine-focus sealed tube'
_diffrn_radiation_type MoK\a
_diffrn_radiation_wavelength 0.71073
_diffrn_reflns_av_R_equivalents 0.0455
_diffrn_reflns_av_sigmaI/netI 0.0636
_diffrn_reflns_limit_h_max 13
_diffrn_reflns_limit_h_min -12
_diffrn_reflns_limit_k_max 13
_diffrn_reflns_limit_k_min -13
_diffrn_reflns_limit_l_max 16
_diffrn_reflns_limit_l_min -17
_diffrn_reflns_number 13162
_diffrn_reflns_theta_full 25.00
_diffrn_reflns_theta_max 25.00
_diffrn_reflns_theta_min 1.41
_exptl_absorpt_coefficient_mu 3.600
_exptl_absorpt_correction_T_max 0.583
_exptl_absorpt_correction_T_min 0.420
_exptl_absorpt_correction_type multi-scan
_exptl_crystal_colour red
_exptl_crystal_density_diffrn 1.685
_exptl_crystal_density_method 'not measured'
_exptl_crystal_description block
_exptl_crystal_F_000 939.0
_exptl_crystal_size_max 0.30
_exptl_crystal_size_mid 0.21
_exptl_crystal_size_min 0.15
_refine_diff_density_max 1.236
_refine_diff_density_min -0.846
_refine_diff_density_rms 0.143
_refine_ls_extinction_method none
_refine_ls_goodness_of_fit_ref 0.956
_refine_ls_hydrogen_treatment constr
_refine_ls_matrix_type full
_refine_ls_number_parameters 484
_refine_ls_number_reflns 6558
_refine_ls_number_restraints 0
_refine_ls_restrained_S_all 0.956
_refine_ls_R_factor_all 0.0469
_refine_ls_R_factor_gt 0.0359
_refine_ls_shift/su_max 0.003
_refine_ls_shift/su_mean 0.000
_refine_ls_structure_factor_coef Fsqd
_refine_ls_weighting_details 'calc w=1/[\s^2^(Fo^2^)+(0.0236P)^2^+10.5819P] where P=(Fo^2^+2Fc^2^)/3'
_refine_ls_weighting_scheme calc
_refine_ls_wR_factor_gt 0.0738
_refine_ls_wR_factor_ref 0.0848
_reflns_number_gt 5578
_reflns_number_total 6646
_reflns_threshold_expression >2sigma(I)
_cod_data_source_file b924203a.txt
_cod_data_source_block Mn
_cod_original_sg_symbol_H-M 'P -1 '
_cod_database_code 7025001

loop_
_symmetry_equiv_pos_as_xyz
'x, y, z'
'-x, -y, -z'

loop_
_atom_site_label
_atom_site_type_symbol
_atom_site_fract_x
_atom_site_fract_y
_atom_site_fract_z
_atom_site_U_iso_or_equiv
_atom_site_adp_type
_atom_site_occupancy
_atom_site_symmetry_multiplicity
_atom_site_calc_flag
_atom_site_refinement_flags
C1 C 0.1941(5) 0.4199(5) -0.0484(5) 0.0245(14) Uani 1 1 d .
C2 C 0.2934(5) 0.2746(5) -0.1220(4) 0.0234(13) Uani 1 1 d .
C3 C 0.3760(5) 0.4147(5) -0.2456(4) 0.0252(14) Uani 1 1 d .
C4 C 0.2968(5) 0.5719(5) -0.1594(4) 0.0235(13) Uani 1 1 d .
C5 C 0.0437(5) 0.2444(5) -0.1718(4) 0.0244(14) Uani 1 1 d .
C6 C 0.1740(5) 0.2335(6) -0.2997(4) 0.0269(14) Uani 1 1 d .
C7 C 0.1782(6) 0.4547(5) -0.3260(5) 0.0275(14) Uani 1 1 d .
C8 C 0.0577(5) 0.4641(5) -0.1884(4) 0.0212(13) Uani 1 1 d .
C9 C -0.1059(5) 0.2164(6) 0.0537(4) 0.0312(15) Uani 1 1 d .
H9 H -0.1283 0.2787 0.0255 0.037 Uiso 1 1 calc R
C10 C -0.1771(6) 0.0968(6) 0.0425(5) 0.0345(16) Uani 1 1 d .
H10 H -0.2538 0.0631 0.0068 0.041 Uiso 1 1 calc R
C11 C -0.1122(5) 0.0392(6) 0.0939(5) 0.0344(16) Uani 1 1 d .
H11 H -0.1359 -0.0439 0.1018 0.041 Uiso 1 1 calc R
C12 C 0.3678(5) 0.2651(5) 0.1524(5) 0.0278(15) Uani 1 1 d .
H12 H 0.4286 0.3348 0.1411 0.033 Uiso 1 1 calc R
C13 C 0.3837(6) 0.1532(6) 0.1569(5) 0.0329(16) Uani 1 1 d .
H13 H 0.4550 0.1318 0.1482 0.039 Uiso 1 1 calc R
C14 C 0.2780(6) 0.0802(5) 0.1760(5) 0.0300(15) Uani 1 1 d .
H14 H 0.2608 -0.0026 0.1843 0.036 Uiso 1 1 calc R
C15 C 0.0819(6) 0.3263(6) 0.3859(5) 0.0370(17) Uani 1 1 d .
H15 H 0.0948 0.4062 0.4125 0.044 Uiso 1 1 calc R
C16 C 0.0447(7) 0.2258(7) 0.4324(5) 0.0465(19) Uani 1 1 d .
H16 H 0.0268 0.2236 0.4945 0.056 Uiso 1 1 calc R
C17 C 0.0392(6) 0.1311(6) 0.3707(5) 0.0373(17) Uani 1 1 d .
H17 H 0.0162 0.0489 0.3815 0.045 Uiso 1 1 calc R
C18 C 0.0795(6) 0.1103(5) 0.2057(5) 0.0279(15) Uani 1 1 d .
H18 H 0.0595 0.0233 0.2153 0.033 Uiso 1 1 calc R
C19 C 0.7549(7) 0.1472(7) 0.6204(5) 0.046(2) Uani 1 1 d .
H19 H 0.7508 0.0962 0.6684 0.056 Uiso 1 1 calc R
C20 C 0.8463(8) 0.2509(7) 0.6190(5) 0.052(2) Uani 1 1 d .
H20 H 0.9144 0.2835 0.6645 0.062 Uiso 1 1 calc R
C21 C 0.8212(6) 0.2982(6) 0.5406(5) 0.0375(17) Uani 1 1 d .
H21 H 0.8679 0.3700 0.5196 0.045 Uiso 1 1 calc R
C22 C 0.5673(7) -0.0597(7) 0.2964(5) 0.0447(19) Uani 1 1 d .
H22 H 0.5289 -0.1438 0.2903 0.054 Uiso 1 1 calc R
C23 C 0.6363(7) -0.0009(7) 0.2328(5) 0.047(2) Uani 1 1 d .
H23 H 0.6531 -0.0355 0.1766 0.057 Uiso 1 1 calc R
C24 C 0.6754(7) 0.1172(7) 0.2671(5) 0.0402(18) Uani 1 1 d .
H24 H 0.7262 0.1813 0.2399 0.048 Uiso 1 1 calc R
C25 C 0.3645(7) 0.2167(7) 0.4818(6) 0.051(2) Uani 1 1 d .
H25 H 0.2953 0.1810 0.5108 0.061 Uiso 1 1 calc R
C26 C 0.3865(7) 0.3274(8) 0.4454(7) 0.059(2) Uani 1 1 d .
H26 H 0.3359 0.3781 0.4433 0.071 Uiso 1 1 calc R
C27 C 0.4965(7) 0.3468(6) 0.4136(6) 0.0451(19) Uani 1 1 d .
H27 H 0.5394 0.4156 0.3868 0.054 Uiso 1 1 calc R
C28 C 0.6461(6) 0.2317(5) 0.4119(4) 0.0291(15) Uani 1 1 d .
H28 H 0.6941 0.3028 0.3838 0.035 Uiso 1 1 calc R
Mn1 Mn 0.15058(8) 0.39593(7) 0.17055(6) 0.0209(2) Uani 1 1 d .
Mn2 Mn 0.5000 0.0000 0.5000 0.0208(3) Uani 1 2 d S
N1 N 0.1856(5) 0.4363(5) 0.0290(4) 0.0291(12) Uani 1 1 d .
N2 N 0.3447(5) 0.2179(5) -0.0828(4) 0.0353(13) Uani 1 1 d .
N3 N 0.4709(5) 0.4317(5) -0.2695(4) 0.0390(14) Uani 1 1 d .
N4 N 0.3418(5) 0.6727(5) -0.1380(4) 0.0388(14) Uani 1 1 d .
N5 N -0.0433(5) 0.1725(4) -0.1627(4) 0.0332(13) Uani 1 1 d .
N6 N 0.1557(5) 0.1527(5) -0.3541(4) 0.0381(14) Uani 1 1 d .
N7 N 0.1670(6) 0.4951(5) -0.3949(4) 0.0416(15) Uani 1 1 d .
N8 N -0.0190(4) 0.5059(4) -0.1841(4) 0.0268(12) Uani 1 1 d .
N9 N -0.0039(4) 0.2331(4) 0.1078(4) 0.0260(12) Uani 1 1 d .
N10 N 0.2558(4) 0.2623(4) 0.1662(4) 0.0256(12) Uani 1 1 d .
N11 N 0.0977(5) 0.2968(4) 0.2986(4) 0.0331(13) Uani 1 1 d .
N12 N -0.0075(4) 0.1219(4) 0.1320(4) 0.0261(12) Uani 1 1 d .
N13 N 0.2013(4) 0.1471(4) 0.1811(4) 0.0248(12) Uani 1 1 d .
N14 N 0.0722(5) 0.1747(4) 0.2914(4) 0.0281(12) Uani 1 1 d .
N15 N 0.6732(6) 0.1262(5) 0.5472(4) 0.0415(15) Uani 1 1 d .
N16 N 0.5610(5) 0.0157(5) 0.3675(4) 0.0387(14) Uani 1 1 d .
N17 N 0.4515(5) 0.1684(5) 0.4707(4) 0.0398(15) Uani 1 1 d .
N18 N 0.7146(5) 0.2213(5) 0.4979(4) 0.0315(13) Uani 1 1 d .
N19 N 0.6278(5) 0.1254(5) 0.3477(4) 0.0305(13) Uani 1 1 d .
N20 N 0.5317(5) 0.2492(5) 0.4277(4) 0.0338(13) Uani 1 1 d .
O1 O 0.2844(4) 0.5469(4) 0.2454(3) 0.0347(11) Uani 1 1 d .
H1A H 0.3527 0.5324 0.2501 0.042 Uiso 1 1 d R
H1B H 0.2895 0.6094 0.2170 0.042 Uiso 1 1 d R
O2 O 0.4209(4) 0.8245(4) 0.0385(4) 0.0476(13) Uani 1 1 d .
H2A H 0.3900 0.7813 -0.0121 0.057 Uiso 1 1 d R
H2B H 0.4891 0.8133 0.0544 0.057 Uiso 1 1 d R
O3 O 0.2802(4) 0.7569(4) 0.1764(3) 0.0436(12) Uani 1 1 d .
H3A H 0.3267 0.7780 0.1348 0.052 Uiso 1 1 d R
H3B H 0.2077 0.7546 0.1575 0.052 Uiso 1 1 d R
W1 W 0.20279(2) 0.38402(2) -0.195178(17) 0.01901(8) Uani 1 1 d .

loop_
_atom_site_aniso_label
_atom_site_aniso_U_11
_atom_site_aniso_U_22
_atom_site_aniso_U_33
_atom_site_aniso_U_23
_atom_site_aniso_U_13
_atom_site_aniso_U_12
C1 0.017(3) 0.024(3) 0.032(4) 0.009(3) -0.004(3) 0.007(2)
C2 0.015(3) 0.030(3) 0.026(4) 0.005(3) -0.004(3) 0.009(3)
C3 0.010(3) 0.030(3) 0.038(4) 0.008(3) 0.000(3) 0.010(2)
C4 0.023(3) 0.031(4) 0.018(3) 0.007(3) 0.004(3) 0.008(3)
C5 0.024(3) 0.023(3) 0.027(4) 0.002(3) -0.002(3) 0.010(3)
C6 0.018(3) 0.035(4) 0.027(4) 0.005(3) 0.000(3) 0.007(3)
C7 0.031(4) 0.023(3) 0.029(4) -0.001(3) 0.010(3) 0.009(3)
C8 0.013(3) 0.023(3) 0.026(4) 0.005(3) -0.003(2) 0.004(2)
C9 0.027(3) 0.039(4) 0.028(4) 0.008(3) -0.003(3) 0.011(3)
C10 0.024(3) 0.043(4) 0.032(4) 0.002(3) -0.012(3) 0.006(3)
C11 0.023(3) 0.028(3) 0.045(4) -0.002(3) -0.003(3) 0.000(3)
C12 0.019(3) 0.026(3) 0.039(4) 0.006(3) 0.001(3) 0.006(3)
C13 0.032(4) 0.031(4) 0.041(4) 0.004(3) 0.011(3) 0.015(3)
C14 0.036(4) 0.021(3) 0.037(4) 0.006(3) 0.002(3) 0.015(3)
C15 0.048(4) 0.041(4) 0.025(4) 0.002(3) 0.007(3) 0.018(3)
C16 0.057(5) 0.068(5) 0.025(4) 0.018(4) 0.012(4) 0.028(4)
C17 0.039(4) 0.040(4) 0.040(4) 0.019(3) 0.011(3) 0.015(3)
C18 0.033(4) 0.015(3) 0.036(4) 0.004(3) 0.008(3) 0.006(3)
C19 0.066(5) 0.042(4) 0.026(4) 0.009(3) 0.002(4) 0.009(4)
C20 0.066(5) 0.050(5) 0.025(4) 0.002(4) 0.000(4) -0.002(4)
C21 0.036(4) 0.036(4) 0.032(4) -0.003(3) 0.003(3) -0.001(3)
C22 0.050(5) 0.037(4) 0.042(5) -0.009(4) -0.004(4) 0.013(4)
C23 0.057(5) 0.056(5) 0.033(4) -0.004(4) 0.009(4) 0.024(4)
C24 0.045(4) 0.051(5) 0.034(4) 0.014(4) 0.010(3) 0.024(4)
C25 0.041(4) 0.056(5) 0.054(5) 0.006(4) 0.016(4) 0.009(4)
C26 0.034(4) 0.062(6) 0.088(7) 0.007(5) -0.005(4) 0.028(4)
C27 0.045(5) 0.036(4) 0.057(5) 0.010(4) 0.006(4) 0.014(3)
C28 0.037(4) 0.021(3) 0.030(4) 0.011(3) 0.007(3) 0.005(3)
Mn1 0.0221(5) 0.0198(4) 0.0223(5) 0.0042(4) 0.0031(4) 0.0081(4)
Mn2 0.0262(7) 0.0169(6) 0.0156(7) 0.0059(5) 0.0055(5) -0.0015(5)
N1 0.033(3) 0.035(3) 0.020(3) 0.004(2) -0.001(2) 0.014(2)
N2 0.042(3) 0.033(3) 0.031(3) 0.000(3) -0.002(3) 0.013(3)
N3 0.029(3) 0.045(3) 0.045(4) 0.010(3) 0.011(3) 0.009(3)
N4 0.040(3) 0.025(3) 0.047(4) 0.001(3) 0.008(3) 0.002(3)
N5 0.034(3) 0.021(3) 0.044(4) 0.004(2) 0.015(3) 0.005(3)
N6 0.045(4) 0.039(3) 0.030(3) 0.001(3) 0.002(3) 0.014(3)
N7 0.054(4) 0.040(3) 0.032(4) 0.016(3) 0.005(3) 0.013(3)
N8 0.017(3) 0.028(3) 0.035(3) 0.007(2) 0.000(2) 0.007(2)
N9 0.023(3) 0.030(3) 0.026(3) 0.008(2) -0.001(2) 0.009(2)
N10 0.022(3) 0.020(3) 0.037(3) 0.009(2) 0.003(2) 0.008(2)
N11 0.048(3) 0.025(3) 0.027(3) 0.006(2) 0.014(3) 0.010(3)
N12 0.027(3) 0.017(2) 0.033(3) 0.005(2) 0.003(2) 0.003(2)
N13 0.027(3) 0.016(2) 0.033(3) 0.007(2) 0.009(2) 0.008(2)
N14 0.035(3) 0.028(3) 0.024(3) 0.011(2) 0.010(2) 0.008(2)
N15 0.064(4) 0.030(3) 0.026(3) 0.011(3) 0.008(3) 0.005(3)
N16 0.042(3) 0.031(3) 0.037(4) 0.001(3) -0.002(3) 0.005(3)
N17 0.036(3) 0.039(3) 0.043(4) 0.011(3) 0.016(3) 0.005(3)
N18 0.040(3) 0.029(3) 0.026(3) 0.006(2) 0.004(3) 0.008(2)
N19 0.038(3) 0.031(3) 0.022(3) 0.005(2) 0.004(2) 0.009(2)
N20 0.044(3) 0.028(3) 0.028(3) 0.008(2) 0.011(3) 0.006(3)
O1 0.029(2) 0.028(2) 0.045(3) 0.001(2) 0.001(2) 0.008(2)
O2 0.040(3) 0.059(3) 0.044(3) -0.004(3) 0.005(2) 0.017(3)
O3 0.034(3) 0.049(3) 0.050(3) 0.009(2) 0.006(2) 0.013(2)
W1 0.01870(13) 0.01869(12) 0.02028(14) 0.00401(9) 0.00339(9) 0.00576(9)

loop_
_atom_type_symbol
_atom_type_description
_atom_type_scat_dispersion_real
_atom_type_scat_dispersion_imag
_atom_type_scat_source
C C 0.0033 0.0016 'International Tables Vol C Tables 4.2.6.8 and 6.1.1.4'
H H 0.0000 0.0000 'International Tables Vol C Tables 4.2.6.8 and 6.1.1.4'
N N 0.0061 0.0033 'International Tables Vol C Tables 4.2.6.8 and 6.1.1.4'
O O 0.0106 0.0060 'International Tables Vol C Tables 4.2.6.8 and 6.1.1.4'
W W -0.8490 6.8722 'International Tables Vol C Tables 4.2.6.8 and 6.1.1.4'
Mn Mn 0.3368 0.7283 'International Tables Vol C Tables 4.2.6.8 and 6.1.1.4'

loop_
_geom_angle_atom_site_label_1
_geom_angle_atom_site_label_2
_geom_angle_atom_site_label_3
_geom_angle
_geom_angle_site_symmetry_1
_geom_angle_site_symmetry_3
N1 C1 W1 177.7(5) . .
N2 C2 W1 178.4(5) . .
N3 C3 W1 177.6(6) . .
N4 C4 W1 176.4(5) . .
N5 C5 W1 176.8(6) . .
N6 C6 W1 178.1(6) . .
N7 C7 W1 178.4(6) . .
N8 C8 W1 179.4(6) . .
N9 C9 C10 112.4(6) . .
N9 C9 H9 123.8 . .
C10 C9 H9 123.8 . .
C11 C10 C9 104.6(5) . .
C11 C10 H10 127.7 . .
C9 C10 H10 127.7 . .
N12 C11 C10 107.6(6) . .
N12 C11 H11 126.2 . .
C10 C11 H11 126.2 . .
N10 C12 C13 110.8(5) . .
N10 C12 H12 124.6 . .
C13 C12 H12 124.6 . .
C14 C13 C12 106.3(6) . .
C14 C13 H13 126.8 . .
C12 C13 H13 126.8 . .
N13 C14 C13 107.0(5) . .
N13 C14 H14 126.5 . .
C13 C14 H14 126.5 . .
N11 C15 C16 111.5(6) . .
N11 C15 H15 124.2 . .
C16 C15 H15 124.2 . .
C17 C16 C15 105.5(6) . .
C17 C16 H16 127.3 . .
C15 C16 H16 127.3 . .
N14 C17 C16 107.6(6) . .
N14 C17 H17 126.2 . .
C16 C17 H17 126.2 . .
N14 C18 N13 110.8(5) . .
N14 C18 N12 111.9(5) . .
N13 C18 N12 111.6(5) . .
N14 C18 H18 107.4 . .
N13 C18 H18 107.4 . .
N12 C18 H18 107.4 . .
N15 C19 C20 112.2(7) . .
N15 C19 H19 123.9 . .
C20 C19 H19 123.9 . .
C21 C20 C19 106.8(7) . .
C21 C20 H20 126.6 . .
C19 C20 H20 126.6 . .
C20 C21 N18 105.6(6) . .
C20 C21 H21 127.2 . .
N18 C21 H21 127.2 . .
N16 C22 C23 111.9(7) . .
N16 C22 H22 124.1 . .
C23 C22 H22 124.1 . .
C24 C23 C22 105.9(7) . .
C24 C23 H23 127.1 . .
C22 C23 H23 127.1 . .
C23 C24 N19 106.6(6) . .
C23 C24 H24 126.7 . .
N19 C24 H24 126.7 . .
N17 C25 C26 111.5(7) . .
N17 C25 H25 124.3 . .
C26 C25 H25 124.3 . .
C27 C26 C25 105.3(7) . .
C27 C26 H26 127.3 . .
C25 C26 H26 127.3 . .
N20 C27 C26 106.2(7) . .
N20 C27 H27 126.9 . .
C26 C27 H27 126.9 . .
N19 C28 N20 110.4(5) . .
N19 C28 N18 109.8(5) . .
N20 C28 N18 111.3(5) . .
N19 C28 H28 108.4 . .
N20 C28 H28 108.4 . .
N18 C28 H28 108.4 . .
O1 Mn1 N8 88.38(18) . 2_565
O1 Mn1 N1 98.69(18) . .
N8 Mn1 N1 96.7(2) 2_565 .
O1 Mn1 N10 99.92(17) . .
N8 Mn1 N10 167.78(18) 2_565 .
N1 Mn1 N10 90.89(19) . .
O1 Mn1 N9 172.55(18) . .
N8 Mn1 N9 88.26(18) 2_565 .
N1 Mn1 N9 88.30(19) . .
N10 Mn1 N9 82.42(18) . .
O1 Mn1 N11 95.80(19) . .
N8 Mn1 N11 92.0(2) 2_565 .
N1 Mn1 N11 163.23(19) . .
N10 Mn1 N11 78.30(19) . .
N9 Mn1 N11 77.68(19) . .
N16 Mn2 N16 180.000(1) . 2_656
N16 Mn2 N15 96.2(2) . 2_656
N16 Mn2 N15 83.8(2) 2_656 2_656
N16 Mn2 N15 83.8(2) . .
N16 Mn2 N15 96.2(2) 2_656 .
N15 Mn2 N15 180.000(1) 2_656 .
N16 Mn2 N17 97.5(2) . 2_656
N16 Mn2 N17 82.5(2) 2_656 2_656
N15 Mn2 N17 82.4(2) 2_656 2_656
N15 Mn2 N17 97.6(2) . 2_656
N16 Mn2 N17 82.5(2) . .
N16 Mn2 N17 97.5(2) 2_656 .
N15 Mn2 N17 97.6(2) 2_656 .
N15 Mn2 N17 82.4(2) . .
N17 Mn2 N17 180.000(1) 2_656 .
C1 N1 Mn1 159.1(5) . .
C8 N8 Mn1 173.8(5) . 2_565
C9 N9 N12 104.6(5) . .
C9 N9 Mn1 135.0(4) . .
N12 N9 Mn1 120.1(4) . .
C12 N10 N13 105.0(5) . .
C12 N10 Mn1 135.8(4) . .
N13 N10 Mn1 119.2(4) . .
C15 N11 N14 104.2(5) . .
C15 N11 Mn1 137.0(4) . .
N14 N11 Mn1 118.8(4) . .
C11 N12 N9 110.8(5) . .
C11 N12 C18 128.3(5) . .
N9 N12 C18 119.4(5) . .
C14 N13 N10 110.9(5) . .
C14 N13 C18 127.5(5) . .
N10 N13 C18 121.4(5) . .
C17 N14 N11 111.2(5) . .
C17 N14 C18 128.7(5) . .
N11 N14 C18 120.0(5) . .
C19 N15 N18 103.9(6) . .
C19 N15 Mn2 137.2(5) . .
N18 N15 Mn2 118.6(4) . .
C22 N16 N19 104.1(6) . .
C22 N16 Mn2 136.2(5) . .
N19 N16 Mn2 118.8(4) . .
C25 N17 N20 104.7(6) . .
C25 N17 Mn2 139.3(5) . .
N20 N17 Mn2 116.0(4) . .
N15 N18 C21 111.5(6) . .
N15 N18 C28 120.4(5) . .
C21 N18 C28 128.1(5) . .
N16 N19 C24 111.6(5) . .
N16 N19 C28 120.6(5) . .
C24 N19 C28 127.8(6) . .
C27 N20 N17 112.2(6) . .
C27 N20 C28 126.8(5) . .
N17 N20 C28 120.6(5) . .
Mn1 O1 H1A 109.1 . .
Mn1 O1 H1B 109.9 . .
H1A O1 H1B 109.7 . .
H2A O2 H2B 107.9 . .
H3A O3 H3B 111.2 . .
C4 W1 C3 73.7(2) . .
C4 W1 C2 110.8(2) . .
C3 W1 C2 73.9(2) . .
C4 W1 C7 78.6(2) . .
C3 W1 C7 76.1(2) . .
C2 W1 C7 144.1(2) . .
C4 W1 C8 76.9(2) . .
C3 W1 C8 140.7(2) . .
C2 W1 C8 142.2(2) . .
C7 W1 C8 73.0(2) . .
C4 W1 C5 142.4(2) . .
C3 W1 C5 143.1(2) . .
C2 W1 C5 82.3(2) . .
C7 W1 C5 111.9(2) . .
C8 W1 C5 72.5(2) . .
C4 W1 C1 74.1(2) . .
C3 W1 C1 119.7(2) . .
C2 W1 C1 72.1(2) . .
C7 W1 C1 141.8(2) . .
C8 W1 C1 75.1(2) . .
C5 W1 C1 77.2(2) . .
C4 W1 C6 143.9(2) . .
C3 W1 C6 76.6(2) . .
C2 W1 C6 79.4(2) . .
C7 W1 C6 74.8(2) . .
C8 W1 C6 116.9(2) . .
C5 W1 C6 71.6(2) . .
C1 W1 C6 140.0(2) . .

loop_
_geom_bond_atom_site_label_1
_geom_bond_atom_site_label_2
_geom_bond_distance
_geom_bond_site_symmetry_2
C1 N1 1.150(8) .
C1 W1 2.171(7) .
C2 N2 1.159(8) .
C2 W1 2.158(6) .
C3 N3 1.159(7) .
C3 W1 2.157(6) .
C4 N4 1.149(7) .
C4 W1 2.154(6) .
C5 N5 1.143(7) .
C5 W1 2.163(6) .
C6 N6 1.145(8) .
C6 W1 2.169(7) .
C7 N7 1.155(8) .
C7 W1 2.162(7) .
C8 N8 1.139(7) .
C8 W1 2.162(6) .
C9 N9 1.318(8) .
C9 C10 1.394(9) .
C9 H9 0.9500 .
C10 C11 1.359(9) .
C10 H10 0.9500 .
C11 N12 1.359(7) .
C11 H11 0.9500 .
C12 N10 1.331(7) .
C12 C13 1.380(9) .
C12 H12 0.9500 .
C13 C14 1.350(9) .
C13 H13 0.9500 .
C14 N13 1.351(7) .
C14 H14 0.9500 .
C15 N11 1.339(8) .
C15 C16 1.383(10) .
C15 H15 0.9500 .
C16 C17 1.359(10) .
C16 H16 0.9500 .
C17 N14 1.345(8) .
C17 H17 0.9500 .
C18 N14 1.434(8) .
C18 N13 1.448(7) .
C18 N12 1.448(8) .
C18 H18 1.0000 .
C19 N15 1.319(9) .
C19 C20 1.368(10) .
C19 H19 0.9500 .
C20 C21 1.350(10) .
C20 H20 0.9500 .
C21 N18 1.366(8) .
C21 H21 0.9500 .
C22 N16 1.334(9) .
C22 C23 1.378(10) .
C22 H22 0.9500 .
C23 C24 1.364(10) .
C23 H23 0.9500 .
C24 N19 1.356(8) .
C24 H24 0.9500 .
C25 N17 1.311(9) .
C25 C26 1.400(11) .
C25 H25 0.9500 .
C26 C27 1.368(10) .
C26 H26 0.9500 .
C27 N20 1.343(9) .
C27 H27 0.9500 .
C28 N19 1.452(8) .
C28 N20 1.443(8) .
C28 N18 1.454(8) .
C28 H28 1.0000 .
Mn1 O1 2.133(4) .
Mn1 N8 2.179(5) 2_565
Mn1 N1 2.204(6) .
Mn1 N10 2.249(5) .
Mn1 N9 2.271(5) .
Mn1 N11 2.313(5) .
Mn2 N16 2.127(6) .
Mn2 N16 2.127(6) 2_656
Mn2 N15 2.144(6) 2_656
Mn2 N15 2.144(6) .
Mn2 N17 2.259(6) 2_656
Mn2 N17 2.259(6) .
N8 Mn1 2.179(5) 2_565
N9 N12 1.363(7) .
N10 N13 1.358(6) .
N11 N14 1.367(7) .
N15 N18 1.365(7) .
N16 N19 1.363(7) .
N17 N20 1.361(7) .
O1 H1A 0.8572 .
O1 H1B 0.8576 .
O2 H2A 0.8492 .
O2 H2B 0.8558 .
O3 H3A 0.8562 .
O3 H3B 0.8553 .
